data_4309215
loop_
_publ_author_name
'William H. Casey'
'Marilyn M. Olmstead'
'Brian L. Phillips'

_publ_section_title
;
A New Aluminum Hydroxide Octamer, [Al8(OH)14(H2O)18](SO4)5.16H2O
;
_journal_name_full 'Inorganic Chemistry'
_journal_page_first 4888
_journal_page_last 4890
_journal_paper_doi 10.1021/ic050426k
_journal_volume 44
_journal_year 2005
_chemical_formula_moiety 'Al8 H50 O32, 5(S O4), 16(H2 O)'
_chemical_formula_sum 'Al8 H82 O68 S5'
_chemical_formula_weight 1546.80
_chemical_name_common '[Al8(OH)14(H2O)18](SO4)5.16H2O'
_chemical_name_systematic
; 
 ? 
;
_space_group_IT_number 2
_symmetry_cell_setting triclinic
_symmetry_space_group_name_Hall '-P 1'
_symmetry_space_group_name_H-M 'P -1'
_atom_sites_solution_hydrogens geom
_atom_sites_solution_primary direct
_atom_sites_solution_secondary difmap
_audit_creation_method SHELXL-97
_cell_angle_alpha 99.585(6)
_cell_angle_beta 102.932(6)
_cell_angle_gamma 110.311(6)
_cell_formula_units_Z 1
_cell_length_a 9.236(3)
_cell_length_b 11.994(4)
_cell_length_c 14.694(5)
_cell_measurement_reflns_used 914
_cell_measurement_temperature 90(2)
_cell_measurement_theta_max 30.4
_cell_measurement_theta_min 2.4
_cell_volume 1433.7(8)
_computing_cell_refinement 'SAINT 7.16B (Bruker, 2005)'
_computing_data_collection 'SMART 5.054 (Bruker, 2003)'
_computing_data_reduction SAINT
_computing_molecular_graphics 'SHELXTL 5.1, XP (Sheldrick, 1994)'
_computing_publication_material SHELXL-97
_computing_structure_refinement 'SHELXL-97 (Sheldrick, 1997)'
_computing_structure_solution 'SHELXS-97 (Sheldrick, 1990)'
_diffrn_ambient_temperature 90(2)
_diffrn_detector_area_resol_mean 8.3
_diffrn_measured_fraction_theta_full 0.990
_diffrn_measured_fraction_theta_max 0.990
_diffrn_measurement_device_type 'Bruker SMART 1000'
_diffrn_measurement_method \w
_diffrn_radiation_monochromator graphite
_diffrn_radiation_source 'fine-focus sealed tube'
_diffrn_radiation_type MoK\a
_diffrn_radiation_wavelength 0.71073
_diffrn_reflns_av_R_equivalents 0.0510
_diffrn_reflns_av_sigmaI/netI 0.0301
_diffrn_reflns_limit_h_max 11
_diffrn_reflns_limit_h_min -11
_diffrn_reflns_limit_k_max 15
_diffrn_reflns_limit_k_min -15
_diffrn_reflns_limit_l_max 19
_diffrn_reflns_limit_l_min 0
_diffrn_reflns_number 28060
_diffrn_reflns_theta_full 27.50
_diffrn_reflns_theta_max 27.50
_diffrn_reflns_theta_min 1.48
_diffrn_standards_number 0
_exptl_absorpt_coefficient_mu 0.471
_exptl_absorpt_correction_T_max 0.976
_exptl_absorpt_correction_T_min 0.895
_exptl_absorpt_correction_type multi-scan
_exptl_absorpt_process_details 'Twinabs (Sheldrick, 2003)'
_exptl_crystal_colour colorless
_exptl_crystal_density_diffrn 1.791
_exptl_crystal_density_method 'not measured'
_exptl_crystal_description plate
_exptl_crystal_F_000 810
_exptl_crystal_size_max 0.24
_exptl_crystal_size_mid 0.18
_exptl_crystal_size_min 0.05
_refine_diff_density_max 0.968
_refine_diff_density_min -0.752
_refine_diff_density_rms 0.081
_refine_ls_extinction_method none
_refine_ls_goodness_of_fit_ref 1.046
_refine_ls_hydrogen_treatment mixed
_refine_ls_matrix_type full
_refine_ls_number_parameters 534
_refine_ls_number_reflns 7924
_refine_ls_number_restraints 56
_refine_ls_restrained_S_all 1.085
_refine_ls_R_factor_all 0.0435
_refine_ls_R_factor_gt 0.0364
_refine_ls_shift/su_max 0.000
_refine_ls_shift/su_mean 0.000
_refine_ls_structure_factor_coef Fsqd
_refine_ls_weighting_details 'calc w=1/[\s^2^(Fo^2^)+(0.0546P)^2^+1.3001P] where P=(Fo^2^+2Fc^2^)/3'
_refine_ls_weighting_scheme calc
_refine_ls_wR_factor_gt 0.0954
_refine_ls_wR_factor_ref 0.0997
_reflns_number_gt 6957
_reflns_number_total 7924
_reflns_threshold_expression I>2\s(I)
_cod_data_source_file ic050426ksi20050322_093623.cif
_cod_data_source_block mn1731
_cod_original_formula_sum 'H82 Al8 O68 S5'
_cod_database_code 4309215

loop_
_symmetry_equiv_pos_as_xyz
'x, y, z'
'-x, -y, -z'

loop_
_atom_site_label
_atom_site_type_symbol
_atom_site_fract_x
_atom_site_fract_y
_atom_site_fract_z
_atom_site_U_iso_or_equiv
_atom_site_adp_type
_atom_site_occupancy
_atom_site_symmetry_multiplicity
_atom_site_calc_flag
_atom_site_refinement_flags
_atom_site_disorder_assembly
_atom_site_disorder_group
Al1 Al 0.23062(8) 0.34768(6) 0.49502(5) 0.00790(14) Uani 1 1 d . . .
Al2 Al 0.57938(8) 0.48101(6) 0.59608(5) 0.00817(14) Uani 1 1 d . . .
Al3 Al 0.41898(8) 0.19162(6) 0.62107(5) 0.00854(14) Uani 1 1 d . . .
Al4 Al 0.09703(8) 0.27315(6) 0.24585(5) 0.00950(14) Uani 1 1 d . . .
O1 O 0.43256(19) 0.38680(14) 0.46381(11) 0.0084(3) Uani 1 1 d D . .
H1 H 0.448(4) 0.334(2) 0.430(2) 0.019(8) Uiso 1 1 d D . .
O2 O 0.37705(18) 0.44951(15) 0.61629(11) 0.0088(3) Uani 1 1 d D . .
H2 H 0.360(4) 0.507(2) 0.638(2) 0.018(8) Uiso 1 1 d D . .
O3 O 0.23770(19) 0.48478(15) 0.44734(11) 0.0088(3) Uani 1 1 d D . .
H3 H 0.223(4) 0.543(2) 0.474(2) 0.024(8) Uiso 1 1 d D . .
O4 O 0.58015(19) 0.33992(14) 0.62996(12) 0.0098(3) Uani 1 1 d D . .
H4 H 0.672(3) 0.346(3) 0.658(2) 0.022(8) Uiso 1 1 d D . .
O5 O 0.25341(19) 0.21231(15) 0.53651(12) 0.0095(3) Uani 1 1 d D . .
H5 H 0.187(3) 0.147(2) 0.502(2) 0.025(9) Uiso 1 1 d D . .
O6 O 0.29524(19) 0.40621(15) 0.28501(12) 0.0102(3) Uani 1 1 d D . .
H6 H 0.328(4) 0.429(3) 0.2402(18) 0.020(8) Uiso 1 1 d D . .
O7 O 0.10766(19) 0.24926(15) 0.36826(11) 0.0098(3) Uani 1 1 d D . .
H7 H 0.080(4) 0.1751(18) 0.365(3) 0.030(9) Uiso 1 1 d D . .
O8 O 0.04892(19) 0.32840(15) 0.54008(12) 0.0109(3) Uani 1 1 d D . .
H8A H 0.045(4) 0.286(3) 0.579(2) 0.031(9) Uiso 1 1 d D . .
H8B H -0.045(3) 0.309(3) 0.507(2) 0.038 Uiso 1 1 d D . .
O9 O 0.5704(2) 0.15021(16) 0.70527(13) 0.0122(3) Uani 1 1 d D . .
H9A H 0.591(4) 0.158(3) 0.7643(13) 0.023(8) Uiso 1 1 d D . .
H9B H 0.633(4) 0.125(3) 0.686(2) 0.032(9) Uiso 1 1 d D . .
O10 O 0.2627(2) 0.03028(15) 0.60859(12) 0.0118(3) Uani 1 1 d D . .
H10A H 0.287(3) -0.018(2) 0.6355(19) 0.012(7) Uiso 1 1 d D . .
H10B H 0.167(3) 0.020(3) 0.608(2) 0.030(9) Uiso 1 1 d D . .
O11 O 0.4745(2) 0.11413(16) 0.51725(12) 0.0119(3) Uani 1 1 d D . .
H11A H 0.542(3) 0.158(3) 0.496(2) 0.032(9) Uiso 1 1 d D . .
H11B H 0.407(3) 0.059(3) 0.472(2) 0.048(12) Uiso 1 1 d D . .
O12 O 0.3698(2) 0.25434(15) 0.73319(12) 0.0115(3) Uani 1 1 d D . .
H12A H 0.277(2) 0.247(3) 0.727(2) 0.026(9) Uiso 1 1 d D . .
H12B H 0.429(3) 0.3263(19) 0.769(2) 0.027(9) Uiso 1 1 d D . .
O13 O 0.0695(2) 0.28084(17) 0.11462(13) 0.0159(4) Uani 1 1 d D . .
H13A H 0.045(4) 0.334(2) 0.095(2) 0.031(9) Uiso 1 1 d D . .
H13B H 0.092(5) 0.242(3) 0.073(2) 0.065(14) Uiso 1 1 d D . .
O14 O -0.11152(19) 0.13399(16) 0.19868(12) 0.0119(3) Uani 1 1 d D . .
H14A H -0.182(3) 0.130(3) 0.2273(19) 0.028(9) Uiso 1 1 d D . .
H14B H -0.162(4) 0.108(3) 0.1393(13) 0.039(10) Uiso 1 1 d D . .
O15 O -0.0180(2) 0.37635(16) 0.25540(13) 0.0134(3) Uani 1 1 d D . .
H15A H -0.100(3) 0.360(3) 0.274(3) 0.041(10) Uiso 1 1 d D . .
H15B H 0.027(4) 0.4532(17) 0.270(3) 0.037(10) Uiso 1 1 d D . .
O16 O 0.1921(2) 0.15821(16) 0.21383(12) 0.0124(3) Uani 1 1 d D . .
H16A H 0.288(2) 0.181(3) 0.247(2) 0.031(9) Uiso 1 1 d D . .
H16B H 0.147(3) 0.0856(18) 0.214(2) 0.023(8) Uiso 1 1 d D . .
O1W O 0.1052(2) 0.61809(17) 0.26802(14) 0.0175(4) Uani 1 1 d D . .
H1C H 0.095(4) 0.607(3) 0.2094(14) 0.025(9) Uiso 1 1 d D . .
H1D H 0.078(5) 0.675(3) 0.283(3) 0.066(14) Uiso 1 1 d D . .
O2W O -0.2575(3) 0.0317(3) 0.00587(19) 0.0464(6) Uani 1 1 d D . .
H2C H -0.305(10) -0.031(6) 0.027(6) 0.19(4) Uiso 1 1 d D . .
H2D H -0.328(8) 0.011(8) -0.051(3) 0.21(4) Uiso 1 1 d D . .
O3W O 0.5677(3) 0.4808(2) 0.84644(15) 0.0280(5) Uani 1 1 d D . .
H3D H 0.513(4) 0.521(3) 0.855(3) 0.046(12) Uiso 1 1 d D . .
H3C H 0.631(5) 0.492(4) 0.900(2) 0.082(17) Uiso 1 1 d D . .
O4W O 0.6517(3) 0.1843(3) 0.89663(17) 0.0551(8) Uani 1 1 d D . .
H4C H 0.7689 0.2749 0.9146 0.066 Uiso 0.50 1 d PD A 1
H4D H 0.6168 0.2002 0.9489 0.066 Uiso 0.50 1 d PD B 1
H4E H 0.7385 0.2592 0.9430 0.066 Uiso 0.50 1 d PD C 2
H4F H 0.6587 0.1214 0.9139 0.066 Uiso 0.50 1 d PD D 2
O5W O -0.4292(4) -0.1988(3) 0.0137(2) 0.0672(9) Uani 1 1 d D . .
H5D H -0.382(6) -0.244(4) 0.038(3) 0.081 Uiso 1 1 d D . .
H5C H -0.468(6) -0.179(4) 0.060(3) 0.081 Uiso 1 1 d D . .
O6W O 0.3754(4) 0.6037(3) 0.8636(2) 0.0579(8) Uani 1 1 d D . .
H6C H 0.335(7) 0.620(5) 0.811(2) 0.10(2) Uiso 1 1 d D . .
H6D H 0.443(7) 0.678(3) 0.899(4) 0.15(3) Uiso 1 1 d D . .
O7AW O 0.1541(5) 0.2323(3) -0.0499(3) 0.0247(11) Uani 0.536(6) 1 d P E 1
O7BW O 0.0310(6) 0.0904(5) -0.0254(3) 0.0382(15) Uani 0.464(6) 1 d P E 2
O8AW O 0.7447(13) 0.6037(11) 0.0545(8) 0.072(3) Uiso 0.33 1 d P F 1
O8BW O 0.7436(13) 0.5179(10) 0.0432(8) 0.058(3) Uiso 0.33 1 d P G 2
O8CW O 0.2113(13) 0.2832(10) -0.0941(8) 0.068(3) Uiso 0.33 1 d P H 3
S1 S 0.34778(7) 0.76090(5) 0.65183(4) 0.01091(12) Uani 1 1 d . . .
O17 O 0.3266(2) 0.86757(15) 0.70342(12) 0.0137(3) Uani 1 1 d . . .
O18 O 0.2768(2) 0.65286(17) 0.68691(15) 0.0219(4) Uani 1 1 d . . .
O19 O 0.2649(2) 0.73153(18) 0.54607(13) 0.0218(4) Uani 1 1 d . . .
O20 O 0.5200(2) 0.78877(16) 0.66266(12) 0.0142(3) Uani 1 1 d . . .
S2 S 0.92806(7) 0.08950(5) 0.67741(4) 0.00963(12) Uani 1 1 d . . .
O21 O 0.7633(2) 0.07547(16) 0.62697(13) 0.0159(4) Uani 1 1 d . . .
O22 O 0.9382(2) 0.07189(16) 0.77511(12) 0.0160(4) Uani 1 1 d . . .
O23 O 1.04519(19) 0.21609(15) 0.68715(12) 0.0121(3) Uani 1 1 d . . .
O24 O 0.96891(19) -0.00250(15) 0.61986(12) 0.0124(3) Uani 1 1 d . . .
S3A S -0.0240(4) 0.4962(3) 0.0031(2) 0.0075(6) Uiso 0.25 1 d P I -1
O25 O 0.0557(10) 0.5974(8) -0.0266(6) 0.0153(16) Uiso 0.25 1 d P I -1
O26 O 0.0421(15) 0.4873(10) 0.0934(8) 0.034(3) Uiso 0.25 1 d P I -1
O27 O -0.1653(13) 0.5044(9) 0.0161(6) 0.023(2) Uiso 0.25 1 d P I -1
O28 O -0.0751(10) 0.3761(8) -0.0687(6) 0.0199(17) Uiso 0.25 1 d P I -1
S3B S -0.0832(6) 0.4893(3) 0.0082(2) 0.0249(8) Uiso 0.25 1 d P J -2
O29 O -0.2074(16) 0.5227(10) 0.0232(8) 0.028(2) Uiso 0.25 1 d P J -2
O30 O 0.0768(16) 0.5793(14) 0.0816(10) 0.061(4) Uiso 0.25 1 d P J -2
O31 O -0.1182(16) 0.3688(12) 0.0195(9) 0.052(3) Uiso 0.25 1 d P J -2
O32 O -0.0915(11) 0.4956(8) -0.0932(6) 0.0152(19) Uiso 0.25 1 d P J -2

loop_
_atom_site_aniso_label
_atom_site_aniso_U_11
_atom_site_aniso_U_22
_atom_site_aniso_U_33
_atom_site_aniso_U_23
_atom_site_aniso_U_13
_atom_site_aniso_U_12
Al1 0.0070(3) 0.0066(3) 0.0097(3) 0.0020(3) 0.0024(2) 0.0024(3)
Al2 0.0069(3) 0.0064(3) 0.0105(3) 0.0019(3) 0.0022(2) 0.0022(3)
Al3 0.0078(3) 0.0071(3) 0.0113(3) 0.0029(3) 0.0033(3) 0.0031(3)
Al4 0.0085(3) 0.0087(3) 0.0103(3) 0.0025(3) 0.0027(3) 0.0025(3)
O1 0.0090(8) 0.0064(8) 0.0094(7) 0.0005(6) 0.0032(6) 0.0031(6)
O2 0.0080(8) 0.0069(8) 0.0109(8) 0.0007(6) 0.0029(6) 0.0031(6)
O3 0.0089(8) 0.0060(8) 0.0117(8) 0.0019(6) 0.0035(6) 0.0031(6)
O4 0.0067(8) 0.0084(8) 0.0133(8) 0.0035(6) 0.0016(6) 0.0024(6)
O5 0.0087(8) 0.0057(8) 0.0114(8) 0.0005(6) 0.0014(6) 0.0016(7)
O6 0.0096(8) 0.0087(8) 0.0109(8) 0.0025(6) 0.0034(6) 0.0020(6)
O7 0.0098(8) 0.0060(8) 0.0111(8) 0.0015(6) 0.0023(6) 0.0011(6)
O8 0.0084(8) 0.0122(8) 0.0126(8) 0.0049(7) 0.0034(6) 0.0039(7)
O9 0.0116(8) 0.0148(9) 0.0140(8) 0.0065(7) 0.0056(7) 0.0075(7)
O10 0.0093(8) 0.0096(8) 0.0180(9) 0.0062(7) 0.0042(7) 0.0042(7)
O11 0.0117(8) 0.0082(8) 0.0149(8) 0.0024(7) 0.0062(7) 0.0020(7)
O12 0.0099(8) 0.0109(9) 0.0130(8) 0.0022(7) 0.0041(7) 0.0035(7)
O13 0.0196(9) 0.0146(9) 0.0130(8) 0.0050(7) 0.0051(7) 0.0057(8)
O14 0.0093(8) 0.0122(8) 0.0111(8) 0.0007(7) 0.0031(7) 0.0016(7)
O15 0.0108(8) 0.0097(9) 0.0204(9) 0.0039(7) 0.0062(7) 0.0039(7)
O16 0.0108(9) 0.0084(8) 0.0164(8) 0.0023(7) 0.0038(7) 0.0028(7)
O1W 0.0154(9) 0.0126(9) 0.0256(10) 0.0052(8) 0.0060(8) 0.0069(7)
O2W 0.0368(14) 0.0574(18) 0.0248(12) -0.0024(12) 0.0033(11) 0.0052(13)
O3W 0.0283(12) 0.0229(11) 0.0181(10) 0.0022(8) 0.0029(9) -0.0029(9)
O4W 0.0560(17) 0.098(2) 0.0205(12) 0.0129(14) 0.0102(11) 0.0435(17)
O5W 0.0426(17) 0.083(3) 0.057(2) -0.0077(17) 0.0200(15) 0.0115(16)
O6W 0.090(2) 0.0560(19) 0.0298(14) 0.0095(14) 0.0068(15) 0.0400(18)
O7AW 0.033(2) 0.020(2) 0.0179(19) 0.0025(15) 0.0076(16) 0.0087(17)
O7BW 0.029(3) 0.050(3) 0.023(2) -0.013(2) 0.0038(19) 0.013(2)
S1 0.0089(3) 0.0093(3) 0.0147(3) 0.0022(2) 0.0037(2) 0.0042(2)
O17 0.0165(9) 0.0104(8) 0.0171(8) 0.0037(7) 0.0082(7) 0.0068(7)
O18 0.0234(10) 0.0151(9) 0.0361(11) 0.0119(8) 0.0182(9) 0.0101(8)
O19 0.0158(9) 0.0298(11) 0.0175(9) -0.0015(8) 0.0003(7) 0.0129(8)
O20 0.0094(8) 0.0142(9) 0.0179(9) 0.0017(7) 0.0039(7) 0.0048(7)
S2 0.0079(3) 0.0079(3) 0.0127(3) 0.0023(2) 0.0039(2) 0.0026(2)
O21 0.0092(8) 0.0153(9) 0.0199(9) -0.0010(7) 0.0024(7) 0.0051(7)
O22 0.0211(9) 0.0123(9) 0.0132(8) 0.0044(7) 0.0062(7) 0.0039(7)
O23 0.0109(8) 0.0083(8) 0.0170(8) 0.0031(7) 0.0057(7) 0.0030(7)
O24 0.0104(8) 0.0087(8) 0.0171(8) 0.0012(7) 0.0046(7) 0.0035(6)

loop_
_atom_type_symbol
_atom_type_description
_atom_type_scat_dispersion_real
_atom_type_scat_dispersion_imag
_atom_type_scat_source
Al Al 0.0645 0.0514 'International Tables Vol C Tables 4.2.6.8 and 6.1.1.4'
H H 0.0000 0.0000 'International Tables Vol C Tables 4.2.6.8 and 6.1.1.4'
O O 0.0106 0.0060 'International Tables Vol C Tables 4.2.6.8 and 6.1.1.4'
S S 0.1246 0.1234 'International Tables Vol C Tables 4.2.6.8 and 6.1.1.4'

loop_
_geom_angle_atom_site_label_1
_geom_angle_atom_site_label_2
_geom_angle_atom_site_label_3
_geom_angle
_geom_angle_site_symmetry_1
_geom_angle_site_symmetry_3
_geom_angle_publ_flag
O3 Al1 O7 86.98(8) . . ?
O3 Al1 O2 91.79(8) . . ?
O7 Al1 O2 172.67(8) . . ?
O3 Al1 O5 170.73(8) . . ?
O7 Al1 O5 92.46(8) . . ?
O2 Al1 O5 87.57(8) . . ?
O3 Al1 O8 97.62(8) . . ?
O7 Al1 O8 94.93(8) . . ?
O2 Al1 O8 92.40(8) . . ?
O5 Al1 O8 91.65(8) . . ?
O3 Al1 O1 80.21(7) . . ?
O7 Al1 O1 92.39(8) . . ?
O2 Al1 O1 80.27(7) . . ?
O5 Al1 O1 90.57(7) . . ?
O8 Al1 O1 172.25(8) . . ?
O3 Al1 Al2 38.77(5) . 2_666 ?
O7 Al1 Al2 86.15(6) . 2_666 ?
O2 Al1 Al2 88.37(6) . 2_666 ?
O5 Al1 Al2 131.95(6) . 2_666 ?
O8 Al1 Al2 136.36(6) . 2_666 ?
O1 Al1 Al2 41.67(5) . 2_666 ?
O3 Al1 Al2 88.04(6) . . ?
O7 Al1 Al2 134.17(6) . . ?
O2 Al1 Al2 38.51(5) . . ?
O5 Al1 Al2 85.70(6) . . ?
O8 Al1 Al2 130.87(6) . . ?
O1 Al1 Al2 41.95(5) . . ?
Al2 Al1 Al2 62.94(3) 2_666 . ?
O4 Al2 O6 98.17(8) . 2_666 ?
O4 Al2 O3 96.80(7) . 2_666 ?
O6 Al2 O3 90.53(8) 2_666 2_666 ?
O4 Al2 O2 90.00(7) . . ?
O6 Al2 O2 97.10(8) 2_666 . ?
O3 Al2 O2 168.97(8) 2_666 . ?
O4 Al2 O1 169.74(8) . 2_666 ?
O6 Al2 O1 91.54(8) 2_666 2_666 ?
O3 Al2 O1 79.70(7) 2_666 2_666 ?
O2 Al2 O1 92.10(7) . 2_666 ?
O4 Al2 O1 92.49(8) . . ?
O6 Al2 O1 168.80(8) 2_666 . ?
O3 Al2 O1 91.62(8) 2_666 . ?
O2 Al2 O1 79.38(7) . . ?
O1 Al2 O1 78.04(8) 2_666 . ?
O4 Al2 Al1 135.49(6) . 2_666 ?
O6 Al2 Al1 88.02(6) 2_666 2_666 ?
O3 Al2 Al1 38.84(5) 2_666 2_666 ?
O2 Al2 Al1 133.14(6) . 2_666 ?
O1 Al2 Al1 41.09(5) 2_666 2_666 ?
O1 Al2 Al1 86.78(6) . 2_666 ?
O4 Al2 Al1 88.61(6) . . ?
O6 Al2 Al1 135.50(6) 2_666 . ?
O3 Al2 Al1 132.48(6) 2_666 . ?
O2 Al2 Al1 38.68(5) . . ?
O1 Al2 Al1 86.77(5) 2_666 . ?
O1 Al2 Al1 40.89(5) . . ?
Al1 Al2 Al1 117.06(3) 2_666 . ?
O4 Al3 O5 96.03(8) . . ?
O4 Al3 O9 90.91(8) . . ?
O5 Al3 O9 172.98(8) . . ?
O4 Al3 O12 94.42(8) . . ?
O5 Al3 O12 93.26(8) . . ?
O9 Al3 O12 87.20(8) . . ?
O4 Al3 O11 89.35(8) . . ?
O5 Al3 O11 92.68(8) . . ?
O9 Al3 O11 86.36(8) . . ?
O12 Al3 O11 172.59(8) . . ?
O4 Al3 O10 175.05(8) . . ?
O5 Al3 O10 86.86(8) . . ?
O9 Al3 O10 86.15(8) . . ?
O12 Al3 O10 89.41(8) . . ?
O11 Al3 O10 86.50(8) . . ?
O6 Al4 O7 95.26(8) . . ?
O6 Al4 O15 92.67(8) . . ?
O7 Al4 O15 94.79(8) . . ?
O6 Al4 O13 90.32(8) . . ?
O7 Al4 O13 174.11(9) . . ?
O15 Al4 O13 86.81(8) . . ?
O6 Al4 O16 92.21(8) . . ?
O7 Al4 O16 92.94(8) . . ?
O15 Al4 O16 170.44(8) . . ?
O13 Al4 O16 84.95(8) . . ?
O6 Al4 O14 177.36(8) . . ?
O7 Al4 O14 87.37(8) . . ?
O15 Al4 O14 87.31(8) . . ?
O13 Al4 O14 87.04(8) . . ?
O16 Al4 O14 87.44(8) . . ?
Al1 O1 Al2 97.24(7) . 2_666 ?
Al1 O1 Al2 97.16(8) . . ?
Al2 O1 Al2 101.95(8) 2_666 . ?
Al1 O1 H1 120(2) . . ?
Al2 O1 H1 113(2) 2_666 . ?
Al2 O1 H1 123(2) . . ?
Al2 O2 Al1 102.81(8) . . ?
Al2 O2 H2 117(2) . . ?
Al1 O2 H2 116(2) . . ?
Al2 O3 Al1 102.38(8) 2_666 . ?
Al2 O3 H3 118(2) 2_666 . ?
Al1 O3 H3 125(2) . . ?
Al3 O4 Al2 133.57(10) . . ?
Al3 O4 H4 113(2) . . ?
Al2 O4 H4 113(2) . . ?
Al3 O5 Al1 134.41(10) . . ?
Al3 O5 H5 111(2) . . ?
Al1 O5 H5 113(2) . . ?
Al4 O6 Al2 132.61(10) . 2_666 ?
Al4 O6 H6 115(2) . . ?
Al2 O6 H6 111(2) 2_666 . ?
Al4 O7 Al1 134.20(10) . . ?
Al4 O7 H7 109(2) . . ?
Al1 O7 H7 112(2) . . ?
Al1 O8 H8A 111(2) . . ?
Al1 O8 H8B 127(2) . . ?
H8A O8 H8B 107(2) . . ?
Al3 O9 H9A 130(2) . . ?
Al3 O9 H9B 122(2) . . ?
H9A O9 H9B 108(2) . . ?
Al3 O10 H10A 121.9(19) . . ?
Al3 O10 H10B 120(2) . . ?
H10A O10 H10B 108(2) . . ?
Al3 O11 H11A 118(2) . . ?
Al3 O11 H11B 122(3) . . ?
H11A O11 H11B 108(3) . . ?
Al3 O12 H12A 118(2) . . ?
Al3 O12 H12B 120(2) . . ?
H12A O12 H12B 106(2) . . ?
Al4 O13 H13A 122(2) . . ?
Al4 O13 H13B 128(3) . . ?
H13A O13 H13B 110(3) . . ?
Al4 O14 H14A 121(2) . . ?
Al4 O14 H14B 120(2) . . ?
H14A O14 H14B 106(2) . . ?
Al4 O15 H15A 125(2) . . ?
Al4 O15 H15B 123(2) . . ?
H15A O15 H15B 106(2) . . ?
Al4 O16 H16A 114(2) . . ?
Al4 O16 H16B 120(2) . . ?
H16A O16 H16B 106(2) . . ?
H1C O1W H1D 106(3) . . ?
H2C O2W H2D 99(3) . . ?
H3D O3W H3C 107(3) . . ?
H4C O4W H4D 100.9 . . ?
H4C O4W H4E 29.2 . . ?
H4D O4W H4E 73.3 . . ?
H4C O4W H4F 120.0 . . ?
H4D O4W H4F 87.3 . . ?
H4E O4W H4F 108.8 . . ?
H5D O5W H5C 100(2) . . ?
H6C O6W H6D 101(3) . . ?
O18 S1 O20 110.48(10) . . ?
O18 S1 O17 110.24(11) . . ?
O20 S1 O17 111.25(10) . . ?
O18 S1 O19 108.97(12) . . ?
O20 S1 O19 106.50(10) . . ?
O17 S1 O19 109.31(10) . . ?
O22 S2 O21 110.47(11) . . ?
O22 S2 O24 110.14(10) . . ?
O21 S2 O24 108.93(10) . . ?
O22 S2 O23 108.42(10) . . ?
O21 S2 O23 109.27(10) . . ?
O24 S2 O23 109.61(10) . . ?
O26 S3A O25 119.3(6) . . ?
O26 S3A O27 98.5(6) . . ?
O25 S3A O27 107.8(5) . . ?
O26 S3A O28 109.0(6) . . ?
O25 S3A O28 113.9(5) . . ?
O27 S3A O28 106.5(5) . . ?
O29 S3B O31 107.8(7) . . ?
O29 S3B O32 102.6(6) . . ?
O31 S3B O32 113.1(6) . . ?
O29 S3B O30 109.6(7) . . ?
O31 S3B O30 110.3(8) . . ?
O32 S3B O30 113.0(7) . . ?

loop_
_geom_bond_atom_site_label_1
_geom_bond_atom_site_label_2
_geom_bond_distance
_geom_bond_site_symmetry_2
_geom_bond_publ_flag
Al1 O3 1.8784(18) . ?
Al1 O7 1.8823(18) . ?
Al1 O2 1.8830(18) . ?
Al1 O5 1.8873(18) . ?
Al1 O8 1.8940(18) . ?
Al1 O1 1.9381(18) . ?
Al1 Al2 2.9252(11) 2_666 ?
Al1 Al2 2.9378(13) . ?
Al2 O4 1.8436(18) . ?
Al2 O6 1.8557(18) 2_666 ?
Al2 O3 1.8756(18) 2_666 ?
Al2 O2 1.8758(18) . ?
Al2 O1 1.9604(17) 2_666 ?
Al2 O1 1.9794(18) . ?
Al2 Al1 2.9252(11) 2_666 ?
Al3 O4 1.8423(18) . ?
Al3 O5 1.8600(17) . ?
Al3 O9 1.9092(18) . ?
Al3 O12 1.9095(18) . ?
Al3 O11 1.9141(18) . ?
Al3 O10 1.9200(19) . ?
Al4 O6 1.8503(18) . ?
Al4 O7 1.8545(18) . ?
Al4 O15 1.8980(18) . ?
Al4 O13 1.9098(19) . ?
Al4 O16 1.9239(18) . ?
Al4 O14 1.9395(19) . ?
O1 Al2 1.9604(17) 2_666 ?
O1 H1 0.812(18) . ?
O2 H2 0.794(18) . ?
O3 Al2 1.8756(18) 2_666 ?
O3 H3 0.812(18) . ?
O4 H4 0.825(18) . ?
O5 H5 0.800(18) . ?
O6 Al2 1.8557(18) 2_666 ?
O6 H6 0.831(18) . ?
O7 H7 0.824(18) . ?
O8 H8A 0.825(18) . ?
O8 H8B 0.822(18) . ?
O9 H9A 0.828(17) . ?
O9 H9B 0.819(17) . ?
O10 H10A 0.822(17) . ?
O10 H10B 0.845(17) . ?
O11 H11A 0.823(18) . ?
O11 H11B 0.805(18) . ?
O12 H12A 0.815(17) . ?
O12 H12B 0.844(18) . ?
O13 H13A 0.816(18) . ?
O13 H13B 0.823(19) . ?
O14 H14A 0.844(17) . ?
O14 H14B 0.838(18) . ?
O15 H15A 0.835(18) . ?
O15 H15B 0.834(18) . ?
O16 H16A 0.834(18) . ?
O16 H16B 0.824(17) . ?
O1W H1C 0.827(18) . ?
O1W H1D 0.817(19) . ?
O2W H2C 0.88(2) . ?
O2W H2D 0.87(2) . ?
O3W H3D 0.822(18) . ?
O3W H3C 0.829(19) . ?
O4W H4C 1.1758 . ?
O4W H4D 0.9135 . ?
O4W H4E 0.9828 . ?
O4W H4F 0.8533 . ?
O5W H5D 0.877(19) . ?
O5W H5C 0.873(19) . ?
O6W H6C 0.86(2) . ?
O6W H6D 0.88(2) . ?
S1 O18 1.4692(19) . ?
S1 O20 1.4718(18) . ?
S1 O17 1.4719(17) . ?
S1 O19 1.4910(19) . ?
S2 O22 1.4727(18) . ?
S2 O21 1.4731(18) . ?
S2 O24 1.4819(17) . ?
S2 O23 1.4879(18) . ?
S3A O26 1.369(11) . ?
S3A O25 1.381(9) . ?
S3A O27 1.394(12) . ?
S3A O28 1.486(9) . ?
S3B O29 1.388(14) . ?
S3B O31 1.415(13) . ?
S3B O32 1.491(9) . ?
S3B O30 1.518(14) . ?

loop_
_geom_hbond_atom_site_label_D
_geom_hbond_atom_site_label_H
_geom_hbond_atom_site_label_A
_geom_hbond_distance_DH
_geom_hbond_distance_HA
_geom_hbond_distance_DA
_geom_hbond_angle_DHA
_geom_hbond_site_symmetry_A
O16 H16A O20 0.834(18) 1.84(2) 2.656(2) 167(3) 2_666
O16 H16B O22 0.824(17) 1.828(18) 2.650(3) 175(3) 2_656
O1W H1C O30 0.827(18) 1.81(2) 2.637(14) 178(3) .
O1W H1C O26 0.827(18) 1.88(2) 2.596(11) 144(3) .
O1W H1C O32 0.827(18) 1.92(2) 2.653(9) 147(3) 2_565
O1W H1C O28 0.827(18) 2.08(2) 2.894(9) 166(3) 2_565
O1W H1D O23 0.817(19) 2.07(2) 2.866(2) 166(4) 2_666
O2W H2C O5W 0.88(2) 1.89(4) 2.705(5) 155(8) .
O2W H2D O4W 0.87(2) 2.38(8) 2.841(4) 113(7) 1_454
O3W H3D O6W 0.822(18) 1.878(19) 2.698(4) 175(4) .
O3W H3C O29 0.829(19) 1.95(2) 2.782(11) 176(5) 1_656
O3W H3C O8BW 0.829(19) 2.04(3) 2.857(11) 167(4) 1_556
O3W H3C O27 0.829(19) 2.18(2) 2.984(10) 164(4) 1_656
O4W H4E O28 0.98 1.87 2.631(9) 132.1 1_656
O4W H4E O25 0.98 2.02 2.987(9) 169.2 2_666
O4W H4E O31 0.98 1.54 2.522(14) 174.6 1_656
O4W H4F O2W 0.85 2.04 2.841(4) 155.2 1_656
O5W H5D O8CW 0.877(19) 1.86(3) 2.687(10) 157(5) 2
O5W H5D O7AW 0.877(19) 2.03(4) 2.660(5) 128(4) 2
O5W H5C O4W 0.873(19) 1.93(3) 2.715(4) 150(5) 2_556
O6W H6C O18 0.86(2) 1.93(2) 2.783(3) 170(6) .
O6W H6D O5W 0.88(2) 1.87(3) 2.691(5) 155(6) 1_666
